data_2209065
loop_
_publ_author_name
'Warzecha, Klaus-Dieter'
'Lex, Johann'
'Griesbeck, Axel G.'

_publ_section_title
;
 <i>N</i>-Benzylphthalimide
;
_journal_coeditor_code AC2023
_journal_issue 6
_journal_name_full 'Acta Crystallographica Section E'
_journal_page_first o2367
_journal_page_last o2368
_journal_paper_doi 10.1107/S1600536806017971
_journal_volume 62
_journal_year 2006
_chemical_formula_iupac 'C15 H11 N O2'
_chemical_formula_moiety 'C15 H11 N O2'
_chemical_formula_sum 'C15 H11 N O2'
_chemical_formula_weight 237.25
_chemical_name_common
;
N-benzylphthalimide
;
_chemical_name_systematic
;
2-Benzylisoindoline-1,3-dione
;
_space_group_IT_number 2
_symmetry_cell_setting triclinic
_symmetry_space_group_name_Hall '-P 1'
_symmetry_space_group_name_H-M 'P -1'
_atom_sites_solution_hydrogens geom
_atom_sites_solution_primary direct
_atom_sites_solution_secondary difmap
_audit_creation_method SHELXL-97
_cell_angle_alpha 99.480(2)
_cell_angle_beta 97.648(2)
_cell_angle_gamma 106.745(2)
_cell_formula_units_Z 2
_cell_length_a 7.1159(3)
_cell_length_b 8.4691(3)
_cell_length_c 10.1461(5)
_cell_measurement_reflns_used 3760
_cell_measurement_temperature 100(2)
_cell_measurement_theta_max 27.00
_cell_measurement_theta_min 2.07
_cell_volume 566.88(4)
_computing_cell_refinement 'DENZO (Otwinowski & Minor, 1997)'
_computing_data_collection 'COLLECT (Hooft, 1999)'
_computing_data_reduction DENZO
_computing_molecular_graphics 'SCHAKAL99 (Keller, 1999)'
_computing_publication_material 'SHELXL97, PLATON (Spek, 2003) and enCIFer (Allen <i>et al.</i>,  2004)'
_computing_structure_refinement 'SHELXL97 (Sheldrick, 1997)'
_computing_structure_solution 'SHELXS97 (Sheldrick, 1997)'
_diffrn_ambient_temperature 100(2)
_diffrn_measured_fraction_theta_full 0.993
_diffrn_measured_fraction_theta_max 0.993
_diffrn_measurement_device_type 'Nonius KappaCCD'
_diffrn_measurement_method '\f and \w'
_diffrn_radiation_monochromator graphite
_diffrn_radiation_source 'fine-focus sealed tube'
_diffrn_radiation_type MoK\a
_diffrn_radiation_wavelength 0.71073
_diffrn_reflns_av_R_equivalents 0.0574
_diffrn_reflns_av_sigmaI/netI 0.0843
_diffrn_reflns_limit_h_max 9
_diffrn_reflns_limit_h_min -9
_diffrn_reflns_limit_k_max 7
_diffrn_reflns_limit_k_min -10
_diffrn_reflns_limit_l_max 12
_diffrn_reflns_limit_l_min -12
_diffrn_reflns_number 3760
_diffrn_reflns_theta_full 27.00
_diffrn_reflns_theta_max 27.00
_diffrn_reflns_theta_min 2.07
_diffrn_standards_number 0
_exptl_absorpt_coefficient_mu 0.093
_exptl_absorpt_correction_type none
_exptl_crystal_colour colourless
_exptl_crystal_density_diffrn 1.390
_exptl_crystal_density_method 'not measured'
_exptl_crystal_description platelet
_exptl_crystal_F_000 248
_exptl_crystal_size_max 0.45
_exptl_crystal_size_mid 0.45
_exptl_crystal_size_min 0.30
_refine_diff_density_max 0.225
_refine_diff_density_min -0.209
_refine_ls_extinction_coef 0.061(8)
_refine_ls_extinction_expression Fc^*^=kFc[1+0.001xFc^2^\l^3^/sin(2\q)]^-1/4^
_refine_ls_extinction_method SHELXL97
_refine_ls_goodness_of_fit_ref 1.003
_refine_ls_hydrogen_treatment refall
_refine_ls_matrix_type full
_refine_ls_number_parameters 209
_refine_ls_number_reflns 2441
_refine_ls_number_restraints 0
_refine_ls_restrained_S_all 1.003
_refine_ls_R_factor_all 0.0723
_refine_ls_R_factor_gt 0.0429
_refine_ls_shift/su_max 0.014
_refine_ls_shift/su_mean 0.002
_refine_ls_structure_factor_coef Fsqd
_refine_ls_weighting_details 'calc w=1/[\s^2^(Fo^2^)+(0.045P)^2^] where P=(Fo^2^+2Fc^2^)/3'
_refine_ls_weighting_scheme calc
_refine_ls_wR_factor_gt 0.0975
_refine_ls_wR_factor_ref 0.1076
_reflns_number_gt 1709
_reflns_number_total 2441
_reflns_threshold_expression I>2\s(I)
_cod_data_source_file ac2023.cif
_cod_data_source_block I
_cod_database_code 2209065
_cod_database_fobs_code 2209065

loop_
_symmetry_equiv_pos_as_xyz
'x, y, z'
'-x, -y, -z'

loop_
_atom_site_type_symbol
_atom_site_label
_atom_site_fract_x
_atom_site_fract_y
_atom_site_fract_z
_atom_site_U_iso_or_equiv
_atom_site_adp_type
_atom_site_calc_flag
_atom_site_occupancy
C C1 0.2687(2) 0.33335(18) 0.06927(16) 0.0177(4) Uani d 1
C C2 0.3703(2) 0.56852(18) 0.24614(17) 0.0175(4) Uani d 1
C C3 0.3183(2) 0.62295(17) 0.11800(16) 0.0161(4) Uani d 1
C C4 0.3222(2) 0.77985(19) 0.09640(18) 0.0219(4) Uani d 1
H H4 0.364(2) 0.8801(19) 0.1748(17) 0.023(4) Uiso d 1
C C5 0.2628(2) 0.7928(2) -0.03761(18) 0.0239(4) Uani d 1
H H5 0.264(3) 0.900(2) -0.0549(19) 0.042(5) Uiso d 1
C C6 0.2040(2) 0.6521(2) -0.14419(18) 0.0230(4) Uani d 1
H H6 0.159(2) 0.6662(19) -0.2384(18) 0.022(4) Uiso d 1
C C7 0.2002(2) 0.4939(2) -0.12103(18) 0.0207(4) Uani d 1
H H7 0.155(2) 0.3944(19) -0.1967(17) 0.023(4) Uiso d 1
C C8 0.2577(2) 0.48172(17) 0.01130(16) 0.0169(4) Uani d 1
C C9 0.3558(2) 0.2873(2) 0.30685(18) 0.0197(4) Uani d 1
H H9A 0.464(2) 0.3598(19) 0.3860(17) 0.026(5) Uiso d 1
H H9B 0.394(2) 0.1932(19) 0.2585(16) 0.026(4) Uiso d 1
C C10 0.1609(2) 0.21752(18) 0.35308(16) 0.0181(4) Uani d 1
C C11 0.0233(2) 0.06337(19) 0.28379(17) 0.0218(4) Uani d 1
H H11 0.053(2) -0.0045(19) 0.2047(18) 0.030(5) Uiso d 1
C C12 -0.1583(3) 0.0027(2) 0.32373(19) 0.0265(4) Uani d 1
H H12 -0.255(2) -0.106(2) 0.2750(17) 0.029(5) Uiso d 1
C C13 -0.2046(3) 0.0959(2) 0.43241(18) 0.0282(4) Uani d 1
H H13 -0.337(3) 0.054(2) 0.4600(18) 0.041(5) Uiso d 1
C C14 -0.0688(3) 0.2502(2) 0.50149(18) 0.0270(4) Uani d 1
H H14 -0.101(3) 0.3177(19) 0.5754(18) 0.032(5) Uiso d 1
C C15 0.1133(2) 0.3103(2) 0.46305(17) 0.0215(4) Uani d 1
H H15 0.213(2) 0.419(2) 0.5109(17) 0.027(4) Uiso d 1
N N1 0.33554(18) 0.39477(14) 0.20934(13) 0.0169(3) Uani d 1
O O1 0.22971(16) 0.18756(12) 0.01184(11) 0.0247(3) Uani d 1
O O2 0.43030(16) 0.65272(13) 0.36125(12) 0.0243(3) Uani d 1

loop_
_atom_site_aniso_label
_atom_site_aniso_U_11
_atom_site_aniso_U_22
_atom_site_aniso_U_33
_atom_site_aniso_U_12
_atom_site_aniso_U_13
_atom_site_aniso_U_23
C1 0.0132(8) 0.0207(8) 0.0189(9) 0.0056(6) 0.0040(7) 0.0021(7)
C2 0.0124(8) 0.0178(8) 0.0217(10) 0.0038(6) 0.0048(7) 0.0030(7)
C3 0.0100(8) 0.0192(8) 0.0199(9) 0.0048(6) 0.0035(7) 0.0050(7)
C4 0.0171(9) 0.0209(8) 0.0267(10) 0.0052(7) 0.0029(7) 0.0048(8)
C5 0.0186(9) 0.0245(9) 0.0327(11) 0.0094(7) 0.0054(8) 0.0128(8)
C6 0.0170(9) 0.0314(9) 0.0245(11) 0.0093(7) 0.0044(8) 0.0138(8)
C7 0.0165(9) 0.0255(9) 0.0198(10) 0.0073(7) 0.0031(7) 0.0037(7)
C8 0.0108(8) 0.0209(8) 0.0198(9) 0.0047(6) 0.0040(7) 0.0066(7)
C9 0.0183(9) 0.0208(8) 0.0213(10) 0.0066(7) 0.0029(7) 0.0082(7)
C10 0.0186(9) 0.0205(8) 0.0179(9) 0.0083(6) 0.0006(7) 0.0101(7)
C11 0.0235(10) 0.0216(8) 0.0217(10) 0.0090(7) 0.0016(8) 0.0077(7)
C12 0.0202(10) 0.0239(9) 0.0335(11) 0.0029(7) -0.0003(8) 0.0130(8)
C13 0.0190(10) 0.0395(10) 0.0306(11) 0.0088(8) 0.0057(8) 0.0200(9)
C14 0.0264(10) 0.0388(10) 0.0205(10) 0.0147(8) 0.0061(8) 0.0106(8)
C15 0.0215(9) 0.0245(9) 0.0181(10) 0.0073(7) 0.0005(7) 0.0063(7)
N1 0.0174(7) 0.0168(7) 0.0164(8) 0.0053(5) 0.0026(6) 0.0041(6)
O1 0.0285(7) 0.0195(6) 0.0246(7) 0.0079(5) 0.0039(5) 0.0008(5)
O2 0.0255(7) 0.0244(6) 0.0184(7) 0.0049(5) 0.0003(5) 0.0001(5)

loop_
_atom_type_symbol
_atom_type_description
_atom_type_scat_dispersion_real
_atom_type_scat_dispersion_imag
_atom_type_scat_source
C C 0.0033 0.0016 'International Tables Vol C Tables 4.2.6.8 and 6.1.1.4'
H H 0.0000 0.0000 'International Tables Vol C Tables 4.2.6.8 and 6.1.1.4'
N N 0.0061 0.0033 'International Tables Vol C Tables 4.2.6.8 and 6.1.1.4'
O O 0.0106 0.0060 'International Tables Vol C Tables 4.2.6.8 and 6.1.1.4'

loop_
_geom_angle_atom_site_label_1
_geom_angle_atom_site_label_2
_geom_angle_atom_site_label_3
_geom_angle
O1 C1 N1 124.75(14)
O1 C1 C8 129.30(15)
N1 C1 C8 105.95(12)
O2 C2 N1 125.02(15)
O2 C2 C3 128.94(13)
N1 C2 C3 106.04(13)
C4 C3 C8 121.63(15)
C4 C3 C2 130.27(15)
C8 C3 C2 108.11(13)
C3 C4 C5 117.44(15)
C3 C4 H4 120.6(9)
C5 C4 H4 121.9(9)
C6 C5 C4 120.90(15)
C6 C5 H5 120.2(11)
C4 C5 H5 118.9(11)
C7 C6 C5 121.14(16)
C7 C6 H6 120.4(9)
C5 C6 H6 118.4(9)
C8 C7 C6 117.69(15)
C8 C7 H7 121.6(9)
C6 C7 H7 120.7(9)
C7 C8 C3 121.20(14)
C7 C8 C1 130.82(14)
C3 C8 C1 107.98(13)
N1 C9 C10 111.20(13)
N1 C9 H9A 106.7(9)
C10 C9 H9A 111.2(9)
N1 C9 H9B 106.5(9)
C10 C9 H9B 109.5(9)
H9A C9 H9B 111.6(13)
C11 C10 C15 118.98(15)
C11 C10 C9 120.76(14)
C15 C10 C9 120.22(14)
C12 C11 C10 120.53(15)
C12 C11 H11 118.9(10)
C10 C11 H11 120.6(10)
C13 C12 C11 120.07(16)
C13 C12 H12 119.3(9)
C11 C12 H12 120.7(9)
C12 C13 C14 119.76(17)
C12 C13 H13 120.4(10)
C14 C13 H13 119.8(10)
C15 C14 C13 120.37(16)
C15 C14 H14 119.2(10)
C13 C14 H14 120.4(10)
C14 C15 C10 120.28(15)
C14 C15 H15 122.1(9)
C10 C15 H15 117.6(9)
C2 N1 C1 111.92(13)
C2 N1 C9 124.19(13)
C1 N1 C9 123.81(12)

loop_
_geom_bond_atom_site_label_1
_geom_bond_atom_site_label_2
_geom_bond_distance
C1 O1 1.2098(17)
C1 N1 1.397(2)
C1 C8 1.489(2)
C2 O2 1.2134(18)
C2 N1 1.3966(19)
C2 C3 1.486(2)
C3 C4 1.375(2)
C3 C8 1.393(2)
C4 C5 1.401(2)
C4 H4 1.006(16)
C5 C6 1.390(2)
C5 H5 0.95(2)
C6 C7 1.391(2)
C6 H6 1.005(17)
C7 C8 1.380(2)
C7 H7 0.984(16)
C9 N1 1.4704(19)
C9 C10 1.511(2)
C9 H9A 1.009(17)
C9 H9B 0.990(15)
C10 C11 1.391(2)
C10 C15 1.394(2)
C11 C12 1.387(2)
C11 H11 0.991(16)
C12 C13 1.381(2)
C12 H12 0.978(16)
C13 C14 1.387(2)
C13 H13 1.000(18)
C14 C15 1.382(2)
C14 H14 0.961(16)
C15 H15 0.989(16)

loop_
_cod_related_entry_id
_cod_related_entry_database
_cod_related_entry_code
1 ChemSpider 67611
